data_9017119
loop_
_publ_author_name
'Merlini, M.'
'Hanfland, M.'
'Gemmi, M.'

_publ_section_title
;
 The MnCO3-II high-pressure polymorph of rhodocrosite
 Note: Sample run2-p1
 Note: P = .22 GPa
;
_journal_name_full 'American Mineralogist'
_journal_page_first 2625
_journal_page_last 2629
_journal_volume 100
_journal_year 2015
_chemical_compound_source 'Sardegna, Italy'
_chemical_formula_sum 'C Ca0.04 Mn0.96 O3'
_chemical_name_mineral Rhodocrosite
_space_group_IT_number 167
_space_group_name_Hall '-R 3 2"c'
_space_group_name_H-M_alt 'R -3 c :H'
_symmetry_space_group_name_H-M 'R -3 c :H'
_cell_angle_alpha 90
_cell_angle_beta 90
_cell_angle_gamma 120
_cell_length_a 4.7788
_cell_length_b 4.7788
_cell_length_c 15.685
_cell_formula_units_Z 6
_cell_volume 310.208
_database_code_amcsd 0020358
_diffrn_ambient_pressure 2.2e+05
_exptl_crystal_density_diffrn 3.673
_cod_data_source_file inputs/fixed/downloads/05/05840.cif
_cod_data_source_block 05840
_cod_original_sg_symbol_H-M 'R -3 c'
_cod_original_formula_sum '(Mn.96 Ca.04) C O3'
_cod_database_code 9017119

loop_
_space_group_symop_operation_xyz
x,y,z
2/3+x,1/3+y,1/3+z
1/3+x,2/3+y,2/3+z
x,x-y,1/2+z
2/3+x,1/3+x-y,5/6+z
1/3+x,2/3+x-y,1/6+z
y,x,1/2-z
2/3+y,1/3+x,5/6-z
1/3+y,2/3+x,1/6-z
-x+y,y,1/2+z
2/3-x+y,1/3+y,5/6+z
1/3-x+y,2/3+y,1/6+z
-x,-x+y,1/2-z
2/3-x,1/3-x+y,5/6-z
1/3-x,2/3-x+y,1/6-z
-y,-x,1/2+z
2/3-y,1/3-x,5/6+z
1/3-y,2/3-x,1/6+z
x-y,-y,1/2-z
2/3+x-y,1/3-y,5/6-z
1/3+x-y,2/3-y,1/6-z
y,-x+y,-z
2/3+y,1/3-x+y,1/3-z
1/3+y,2/3-x+y,2/3-z
-x+y,-x,z
2/3-x+y,1/3-x,1/3+z
1/3-x+y,2/3-x,2/3+z
-x,-y,-z
2/3-x,1/3-y,1/3-z
1/3-x,2/3-y,2/3-z
-y,x-y,z
2/3-y,1/3+x-y,1/3+z
1/3-y,2/3+x-y,2/3+z
x-y,x,-z
2/3+x-y,1/3+x,1/3-z
1/3+x-y,2/3+x,2/3-z

loop_
_atom_site_aniso_label
_atom_site_aniso_U_11
_atom_site_aniso_U_22
_atom_site_aniso_U_33
_atom_site_aniso_U_12
_atom_site_aniso_U_13
_atom_site_aniso_U_23
Mn1 0.00970 0.00970 0.01400 0.00480 0.00000 0.00000
Ca1 0.00970 0.00970 0.01400 0.00480 0.00000 0.00000
O1 0.00960 0.01100 0.01600 0.00530 -0.00100 -0.00200

loop_
_atom_site_label
_atom_site_fract_x
_atom_site_fract_y
_atom_site_fract_z
_atom_site_occupancy
_atom_site_U_iso_or_equiv
Mn1 0.00000 0.00000 0.00000 0.96000 0.01110
Ca1 0.00000 0.00000 0.00000 0.04000 0.01110
C1 0.00000 0.00000 0.25000 1.00000 0.00630
O1 0.26890 0.00000 0.25000 1.00000 0.01200

loop_
_cod_related_entry_id
_cod_related_entry_database
_cod_related_entry_code
1 AMCSD 0020358
